data_2201892
loop_
_publ_author_name
'Xin-Dong Guo'
'Cheng-Zhu Liao'
'Lin Ma'
'Lian-Quan Gu'

_publ_section_title
;
 4-Hydroxy-3,6,9-trimethyl-2,3-dihydrobenzo[<i>de</i>]chromene-7,8-dione
;
_journal_issue 4
_journal_name_full 'Acta Crystallographica Section E'
_journal_page_first o558
_journal_page_last o560
_journal_paper_doi 10.1107/S1600536803006366
_journal_volume 59
_journal_year 2003
_chemical_formula_iupac 'C15 H14 O4'
_chemical_formula_moiety 'C15 H14 O4'
_chemical_formula_sum 'C15 H14 O4'
_chemical_formula_weight 258.26
_chemical_name_common 'Mansonone H'
_chemical_name_systematic
;
4-Hydroxy-3,6,9-trimethyl-2,3-dihydrobenzo[de]chromene-7,8-dione
;
_space_group_IT_number 18
_symmetry_cell_setting orthorhombic
_symmetry_space_group_name_Hall 'P 2 2ab'
_symmetry_space_group_name_H-M 'P 21 21 2'
_atom_sites_solution_hydrogens geom
_atom_sites_solution_primary direct
_atom_sites_solution_secondary difmap
_cell_angle_alpha 90.00
_cell_angle_beta 90.00
_cell_angle_gamma 90.00
_cell_formula_units_Z 8
_cell_length_a 17.9170(10)
_cell_length_b 18.1260(10)
_cell_length_c 7.6680(10)
_cell_measurement_reflns_used 25
_cell_measurement_temperature 293(2)
_cell_measurement_theta_max 31
_cell_measurement_theta_min 25
_cell_volume 2490.3(4)
_computing_cell_refinement 'SAINT (Bruker, 1999)'
_computing_data_collection 'SMART (Bruker, 1998)'
_computing_data_reduction SAINT
_computing_molecular_graphics SHELXTL
_computing_publication_material SHELXTL
_computing_structure_refinement SHELXTL
_computing_structure_solution 'SHELXTL (Bruker, 1998)'
_diffrn_ambient_temperature 293(2)
_diffrn_measured_fraction_theta_full 0.932
_diffrn_measured_fraction_theta_max 0.932
_diffrn_measurement_device_type 'Bruker SMART CCD'
_diffrn_measurement_method \w
_diffrn_radiation_monochromator graphite
_diffrn_radiation_source 'fine-focus sealed tube'
_diffrn_radiation_type MoK\a
_diffrn_radiation_wavelength 0.71073
_diffrn_reflns_av_R_equivalents 0.0556
_diffrn_reflns_av_sigmaI/netI 0.0523
_diffrn_reflns_limit_h_max 22
_diffrn_reflns_limit_h_min -23
_diffrn_reflns_limit_k_max 23
_diffrn_reflns_limit_k_min -15
_diffrn_reflns_limit_l_max 10
_diffrn_reflns_limit_l_min -10
_diffrn_reflns_number 14655
_diffrn_reflns_theta_full 28.31
_diffrn_reflns_theta_max 28.31
_diffrn_reflns_theta_min 2.25
_diffrn_standards_decay_% 0
_diffrn_standards_number 0
_exptl_absorpt_coefficient_mu 0.100
_exptl_absorpt_correction_type none
_exptl_crystal_colour red
_exptl_crystal_density_diffrn 1.378
_exptl_crystal_density_method 'not measured'
_exptl_crystal_description plate
_exptl_crystal_F_000 1088
_exptl_crystal_size_max 0.28
_exptl_crystal_size_mid 0.20
_exptl_crystal_size_min 0.12
_refine_diff_density_max 0.229
_refine_diff_density_min -0.207
_refine_ls_extinction_method none
_refine_ls_goodness_of_fit_ref 1.003
_refine_ls_hydrogen_treatment constr
_refine_ls_matrix_type full
_refine_ls_number_parameters 344
_refine_ls_number_reflns 3275
_refine_ls_number_restraints 0
_refine_ls_restrained_S_all 1.003
_refine_ls_R_factor_all 0.0927
_refine_ls_R_factor_gt 0.0529
_refine_ls_shift/su_max <0.001
_refine_ls_shift/su_mean <0.001
_refine_ls_structure_factor_coef Fsqd
_refine_ls_weighting_details 'calc w = 1/[\s^2^(Fo^2^)+(0.0879P)^2^] where P = (Fo^2^+2Fc^2^)/3'
_refine_ls_weighting_scheme calc
_refine_ls_wR_factor_gt 0.1256
_refine_ls_wR_factor_ref 0.1477
_reflns_number_gt 2108
_reflns_number_total 3275
_reflns_threshold_expression I>2\s(I)
_cod_data_source_file ci6209.cif
_cod_data_source_block I
_cod_database_code 2201892
_cod_database_fobs_code 2201892

loop_
_symmetry_equiv_pos_as_xyz
'x, y, z'
'-x, -y, z'
'-x+1/2, y+1/2, -z'
'x+1/2, -y+1/2, -z'

loop_
_atom_site_label
_atom_site_fract_x
_atom_site_fract_y
_atom_site_fract_z
_atom_site_U_iso_or_equiv
_atom_site_adp_type
_atom_site_calc_flag
_atom_site_refinement_flags
_atom_site_occupancy
_atom_site_disorder_assembly
_atom_site_disorder_group
_atom_site_type_symbol
O1A 0.15330(11) 0.50699(11) 0.0388(4) 0.0529(7) Uani d . 1 . . O
H1A 0.1878 0.5367 0.0326 0.064 Uiso calc R 1 . . H
O2A 0.02737(10) 0.26301(11) -0.0102(4) 0.0501(7) Uani d . 1 . . O
O3A 0.21760(12) 0.09143(11) -0.0064(5) 0.0635(8) Uani d . 1 . . O
O4A 0.31836(13) 0.19491(14) -0.0393(8) 0.1137(17) Uani d . 1 . . O
C1A 0.28303(16) 0.35125(17) 0.0013(6) 0.0451(8) Uani d . 1 . . C
C2A 0.25568(17) 0.42257(16) 0.0183(6) 0.0441(8) Uani d . 1 . . C
H2A 0.2894 0.4614 0.0278 0.053 Uiso calc R 1 . . H
C3A 0.18026(16) 0.43793(15) 0.0215(5) 0.0397(8) Uani d . 1 . . C
C4A 0.12793(15) 0.38068(15) 0.0105(5) 0.0357(7) Uani d . 1 . . C
C5A 0.15449(15) 0.30889(15) -0.0055(5) 0.0355(7) Uani d . 1 . . C
C6A 0.10020(15) 0.24810(15) -0.0057(5) 0.0368(7) Uani d . 1 . . C
C7A 0.11884(16) 0.17541(16) 0.0072(5) 0.0407(8) Uani d . 1 . . C
C8A 0.19548(16) 0.15581(16) -0.0037(6) 0.0423(8) Uani d . 1 . . C
C9A 0.25504(17) 0.21539(17) -0.0189(7) 0.0543(10) Uani d . 1 . . C
C10A 0.23180(15) 0.29275(16) -0.0088(6) 0.0416(8) Uani d . 1 . . C
C11A 0.36618(16) 0.3408(2) -0.0053(8) 0.0699(13) Uani d . 1 . . C
H11A 0.3903 0.3880 0.0011 0.105 Uiso calc R 1 . . H
H11B 0.3796 0.3169 -0.1126 0.105 Uiso calc R 1 . . H
H11C 0.3818 0.3109 0.0913 0.105 Uiso calc R 1 . . H
C12A 0.04522(15) 0.39532(16) 0.0200(5) 0.0406(8) Uani d . 1 . . C
H12A 0.0353 0.4420 -0.0403 0.049 Uiso calc R 1 . . H
C13A 0.00502(18) 0.33484(16) -0.0771(5) 0.0481(9) Uani d . 1 . . C
H13A -0.0485 0.3409 -0.0635 0.058 Uiso calc R 1 . . H
H13B 0.0167 0.3379 -0.2004 0.058 Uiso calc R 1 . . H
C14A 0.0173(2) 0.4026(2) 0.2046(5) 0.0564(10) Uani d . 1 . . C
H14A 0.0441 0.4414 0.2625 0.085 Uiso calc R 1 . . H
H14B 0.0251 0.3570 0.2655 0.085 Uiso calc R 1 . . H
H14C -0.0350 0.4141 0.2034 0.085 Uiso calc R 1 . . H
C15A 0.05877(17) 0.11781(16) 0.0249(6) 0.0532(10) Uani d . 1 . . C
H15A 0.0262 0.1201 -0.0744 0.080 Uiso calc R 1 . . H
H15B 0.0306 0.1268 0.1292 0.080 Uiso calc R 1 . . H
H15C 0.0812 0.0698 0.0312 0.080 Uiso calc R 1 . . H
O1B 0.00578(11) 0.15361(12) 0.5081(4) 0.0543(7) Uani d . 1 . . O
H1B -0.0229 0.1879 0.4889 0.065 Uiso calc R 1 . . H
O2B 0.24898(11) 0.02368(11) 0.4260(4) 0.0539(7) Uani d . 1 . . O
O3B 0.42882(11) 0.20679(13) 0.4607(4) 0.0594(8) Uani d . 1 . . O
O4B 0.32678(13) 0.30978(13) 0.4978(6) 0.0781(10) Uani d . 1 . . O
C1B 0.16801(16) 0.27748(15) 0.5045(5) 0.0393(7) Uani d . 1 . . C
C2B 0.09484(16) 0.25227(17) 0.5101(5) 0.0425(8) Uani d . 1 . . C
H2B 0.0564 0.2865 0.5208 0.051 Uiso calc R 1 . . H
C3B 0.07713(15) 0.17825(17) 0.5003(5) 0.0407(7) Uani d . 1 . . C
C4B 0.13349(16) 0.12540(15) 0.4788(5) 0.0376(8) Uani d . 1 . . C
C5B 0.20691(16) 0.14961(16) 0.4682(5) 0.0354(8) Uani d . 1 . . C
C6B 0.26698(16) 0.09563(16) 0.4452(5) 0.0391(8) Uani d . 1 . . C
C7B 0.34097(17) 0.11184(17) 0.4436(5) 0.0412(8) Uani d . 1 . . C
C8B 0.36360(16) 0.18669(18) 0.4626(5) 0.0419(8) Uani d . 1 . . C
C9B 0.30421(16) 0.24721(17) 0.4826(6) 0.0431(8) Uani d . 1 . . C
C10B 0.22533(15) 0.22597(16) 0.4826(5) 0.0374(7) Uani d . 1 . . C
C11B 0.18078(19) 0.35934(17) 0.5210(7) 0.0552(10) Uani d . 1 . . C
H11D 0.1336 0.3842 0.5295 0.083 Uiso calc R 1 . . H
H11E 0.2072 0.3769 0.4202 0.083 Uiso calc R 1 . . H
H11F 0.2097 0.3692 0.6237 0.083 Uiso calc R 1 . . H
C12B 0.11541(16) 0.04380(16) 0.4685(5) 0.0425(8) Uani d . 1 . . C
H12B 0.0678 0.0384 0.4067 0.051 Uiso calc R 1 . . H
C13B 0.17469(17) 0.00636(19) 0.3623(5) 0.0506(9) Uani d . 1 . . C
H13C 0.1671 -0.0466 0.3666 0.061 Uiso calc R 1 . . H
H13D 0.1704 0.0219 0.2417 0.061 Uiso calc R 1 . . H
C14B 0.1069(2) 0.0093(2) 0.6477(6) 0.0701(12) Uani d . 1 . . C
H14D 0.0953 -0.0421 0.6354 0.105 Uiso calc R 1 . . H
H14E 0.0673 0.0336 0.7095 0.105 Uiso calc R 1 . . H
H14F 0.1526 0.0147 0.7115 0.105 Uiso calc R 1 . . H
C15B 0.39940(18) 0.05296(19) 0.4155(6) 0.0547(10) Uani d . 1 . . C
H15D 0.3923 0.0139 0.4985 0.082 Uiso calc R 1 . . H
H15E 0.4482 0.0740 0.4306 0.082 Uiso calc R 1 . . H
H15F 0.3949 0.0336 0.2994 0.082 Uiso calc R 1 . . H

loop_
_atom_site_aniso_label
_atom_site_aniso_U_11
_atom_site_aniso_U_22
_atom_site_aniso_U_33
_atom_site_aniso_U_12
_atom_site_aniso_U_13
_atom_site_aniso_U_23
O1A 0.0405(12) 0.0181(10) 0.100(2) -0.0003(9) 0.0009(14) 0.0011(14)
O2A 0.0257(10) 0.0260(11) 0.0987(19) 0.0006(8) -0.0043(13) -0.0045(14)
O3A 0.0472(12) 0.0202(11) 0.123(2) 0.0076(9) 0.0027(17) -0.0009(17)
O4A 0.0321(13) 0.0338(14) 0.275(6) 0.0087(11) 0.016(2) 0.002(3)
C1A 0.0301(14) 0.0261(15) 0.079(3) -0.0023(12) -0.0070(19) 0.004(2)
C2A 0.0359(16) 0.0227(14) 0.074(2) -0.0054(12) -0.0027(18) 0.0024(18)
C3A 0.0368(15) 0.0205(14) 0.062(2) -0.0011(12) 0.0007(17) 0.0042(17)
C4A 0.0312(14) 0.0209(14) 0.055(2) -0.0005(11) -0.0035(16) 0.0061(16)
C5A 0.0302(14) 0.0218(14) 0.0545(19) 0.0003(11) -0.0038(16) 0.0017(17)
C6A 0.0293(14) 0.0233(14) 0.058(2) 0.0015(11) -0.0011(17) 0.0015(17)
C7A 0.0319(15) 0.0222(13) 0.068(2) -0.0035(12) -0.0029(17) -0.0019(18)
C8A 0.0363(15) 0.0199(13) 0.071(2) 0.0052(12) -0.0020(18) -0.0003(19)
C9A 0.0298(15) 0.0272(15) 0.106(3) 0.0047(13) 0.000(2) 0.004(2)
C10A 0.0286(14) 0.0232(14) 0.073(2) -0.0012(12) 0.0005(18) 0.0034(19)
C11A 0.0295(16) 0.042(2) 0.139(4) -0.0051(15) 0.002(3) 0.006(3)
C12A 0.0337(15) 0.0225(14) 0.066(2) 0.0037(12) -0.0027(17) 0.0054(17)
C13A 0.0324(16) 0.0273(17) 0.084(3) 0.0071(14) -0.0089(17) -0.0004(18)
C14A 0.052(2) 0.046(2) 0.072(3) 0.0059(18) 0.0054(19) -0.006(2)
C15A 0.0382(16) 0.0236(15) 0.098(3) -0.0043(13) -0.002(2) -0.002(2)
O1B 0.0264(10) 0.0365(12) 0.100(2) -0.0003(9) 0.0027(15) -0.0013(17)
O2B 0.0351(12) 0.0198(11) 0.107(2) 0.0011(9) -0.0023(13) -0.0008(12)
O3B 0.0277(11) 0.0444(13) 0.106(2) -0.0056(10) -0.0010(13) -0.0059(15)
O4B 0.0440(13) 0.0292(13) 0.161(3) -0.0094(10) 0.002(2) -0.012(2)
C1B 0.0380(15) 0.0206(14) 0.059(2) 0.0013(12) -0.0033(18) -0.0002(18)
C2B 0.0347(15) 0.0275(15) 0.065(2) 0.0077(12) 0.0017(18) -0.0062(18)
C3B 0.0284(14) 0.0333(15) 0.060(2) -0.0007(13) -0.0011(17) 0.0003(19)
C4B 0.0321(14) 0.0241(15) 0.057(2) -0.0010(12) -0.0003(16) -0.0007(16)
C5B 0.0289(14) 0.0239(14) 0.053(2) 0.0006(12) -0.0026(14) 0.0018(16)
C6B 0.0304(15) 0.0230(15) 0.064(2) 0.0018(12) -0.0006(15) 0.0013(16)
C7B 0.0291(15) 0.0311(16) 0.063(2) 0.0016(13) -0.0015(14) 0.0050(17)
C8B 0.0271(15) 0.0339(17) 0.065(2) -0.0012(13) 0.0007(15) 0.0014(18)
C9B 0.0350(16) 0.0266(15) 0.068(2) -0.0022(13) -0.0012(17) 0.0011(18)
C10B 0.0311(14) 0.0265(15) 0.055(2) -0.0018(12) -0.0032(16) 0.0002(17)
C11B 0.0502(19) 0.0236(15) 0.092(3) 0.0010(14) -0.002(2) -0.001(2)
C12B 0.0322(15) 0.0251(15) 0.070(2) -0.0039(12) -0.0034(17) -0.0049(17)
C13B 0.0375(17) 0.0252(17) 0.089(3) -0.0014(15) -0.0050(18) -0.0108(19)
C14B 0.080(3) 0.039(2) 0.091(3) -0.011(2) 0.006(2) 0.011(2)
C15B 0.0332(17) 0.0374(19) 0.093(3) 0.0081(15) -0.0010(18) 0.001(2)

loop_
_atom_type_symbol
_atom_type_description
_atom_type_scat_dispersion_real
_atom_type_scat_dispersion_imag
_atom_type_scat_source
C C 0.0033 0.0016 'International Tables Vol C Tables 4.2.6.8 and 6.1.1.4'
H H 0.0000 0.0000 'International Tables Vol C Tables 4.2.6.8 and 6.1.1.4'
O O 0.0106 0.0060 'International Tables Vol C Tables 4.2.6.8 and 6.1.1.4'

loop_
_geom_angle_atom_site_label_1
_geom_angle_atom_site_label_2
_geom_angle_atom_site_label_3
_geom_angle
C3A O1A H1A 109.5
C6A O2A C13A 117.4(2)
C2A C1A C10A 118.5(3)
C2A C1A C11A 118.0(3)
C10A C1A C11A 123.5(3)
C3A C2A C1A 122.3(3)
C3A C2A H2A 118.8
C1A C2A H2A 118.8
O1A C3A C2A 122.7(3)
O1A C3A C4A 117.0(2)
C2A C3A C4A 120.3(3)
C5A C4A C3A 118.0(2)
C5A C4A C12A 120.4(2)
C3A C4A C12A 121.6(2)
C4A C5A C10A 122.0(2)
C4A C5A C6A 118.4(2)
C10A C5A C6A 119.5(2)
O2A C6A C7A 116.0(2)
O2A C6A C5A 119.7(2)
C7A C6A C5A 124.2(2)
C6A C7A C8A 118.3(3)
C6A C7A C15A 120.1(3)
C8A C7A C15A 121.5(3)
O3A C8A C7A 123.3(3)
O3A C8A C9A 116.4(3)
C7A C8A C9A 120.3(3)
O4A C9A C10A 124.7(3)
O4A C9A C8A 116.9(3)
C10A C9A C8A 118.4(2)
C1A C10A C5A 118.8(3)
C1A C10A C9A 122.7(3)
C5A C10A C9A 118.5(2)
C1A C11A H11A 109.5
C1A C11A H11B 109.5
H11A C11A H11B 109.5
C1A C11A H11C 109.5
H11A C11A H11C 109.5
H11B C11A H11C 109.5
C14A C12A C4A 112.8(3)
C14A C12A C13A 111.7(3)
C4A C12A C13A 108.5(3)
C14A C12A H12A 107.9
C4A C12A H12A 107.9
C13A C12A H12A 107.9
O2A C13A C12A 110.2(3)
O2A C13A H13A 109.6
C12A C13A H13A 109.6
O2A C13A H13B 109.6
C12A C13A H13B 109.6
H13A C13A H13B 108.1
C12A C14A H14A 109.5
C12A C14A H14B 109.5
H14A C14A H14B 109.5
C12A C14A H14C 109.5
H14A C14A H14C 109.5
H14B C14A H14C 109.5
C7A C15A H15A 109.5
C7A C15A H15B 109.5
H15A C15A H15B 109.5
C7A C15A H15C 109.5
H15A C15A H15C 109.5
H15B C15A H15C 109.5
C3B O1B H1B 109.5
C6B O2B C13B 117.7(2)
C2B C1B C10B 118.5(3)
C2B C1B C11B 117.7(3)
C10B C1B C11B 123.8(3)
C3B C2B C1B 122.3(3)
C3B C2B H2B 118.8
C1B C2B H2B 118.8
O1B C3B C2B 122.3(3)
O1B C3B C4B 117.3(3)
C2B C3B C4B 120.3(3)
C5B C4B C3B 118.2(3)
C5B C4B C12B 120.5(3)
C3B C4B C12B 121.3(3)
C4B C5B C10B 121.4(3)
C4B C5B C6B 119.4(3)
C10B C5B C6B 119.1(3)
O2B C6B C7B 116.2(3)
O2B C6B C5B 118.8(2)
C7B C6B C5B 125.0(3)
C6B C7B C8B 118.9(3)
C6B C7B C15B 121.7(3)
C8B C7B C15B 119.4(3)
O3B C8B C7B 123.7(3)
O3B C8B C9B 116.7(3)
C7B C8B C9B 119.6(3)
O4B C9B C10B 124.7(3)
O4B C9B C8B 116.6(3)
C10B C9B C8B 118.7(3)
C1B C10B C5B 119.1(3)
C1B C10B C9B 122.2(3)
C5B C10B C9B 118.6(3)
C1B C11B H11D 109.5
C1B C11B H11E 109.5
H11D C11B H11E 109.5
C1B C11B H11F 109.5
H11D C11B H11F 109.5
H11E C11B H11F 109.5
C13B C12B C4B 108.6(3)
C13B C12B C14B 112.1(3)
C4B C12B C14B 112.1(3)
C13B C12B H12B 108.0
C4B C12B H12B 108.0
C14B C12B H12B 108.0
O2B C13B C12B 111.6(3)
O2B C13B H13C 109.3
C12B C13B H13C 109.3
O2B C13B H13D 109.3
C12B C13B H13D 109.3
H13C C13B H13D 108.0
C12B C14B H14D 109.5
C12B C14B H14E 109.5
H14D C14B H14E 109.5
C12B C14B H14F 109.5
H14D C14B H14F 109.5
H14E C14B H14F 109.5
C7B C15B H15D 109.5
C7B C15B H15E 109.5
H15D C15B H15E 109.5
C7B C15B H15F 109.5
H15D C15B H15F 109.5
H15E C15B H15F 109.5

loop_
_geom_bond_atom_site_label_1
_geom_bond_atom_site_label_2
_geom_bond_site_symmetry_2
_geom_bond_distance
_geom_bond_publ_flag
O1A C3A . 1.348(3) ?
O1A H1A . 0.82 ?
O2A C6A . 1.333(3) ?
O2A C13A . 1.455(4) ?
O3A C8A . 1.233(3) ?
O4A C9A . 1.204(4) ?
C1A C2A . 1.389(4) ?
C1A C10A . 1.405(4) ?
C1A C11A . 1.503(4) ?
C2A C3A . 1.380(4) ?
C2A H2A . 0.93 ?
C3A C4A . 1.401(4) ?
C4A C5A . 1.391(4) ?
C4A C12A . 1.507(4) ?
C5A C10A . 1.416(4) ?
C5A C6A . 1.470(4) ?
C6A C7A . 1.363(4) ?
C7A C8A . 1.421(4) ?
C7A C15A . 1.506(4) ?
C8A C9A . 1.523(4) ?
C9A C10A . 1.465(4) ?
C11A H11A . 0.96 ?
C11A H11B . 0.96 ?
C11A H11C . 0.96 ?
C12A C14A . 1.507(5) ?
C12A C13A . 1.508(4) ?
C12A H12A . 0.98 ?
C13A H13A . 0.97 ?
C13A H13B . 0.97 ?
C14A H14A . 0.96 ?
C14A H14B . 0.96 ?
C14A H14C . 0.96 ?
C15A H15A . 0.96 ?
C15A H15B . 0.96 ?
C15A H15C . 0.96 ?
O1B C3B . 1.355(3) ?
O1B H1B . 0.82 ?
O2B C6B . 1.351(4) ?
O2B C13B . 1.452(4) ?
O3B C8B . 1.224(3) ?
O4B C9B . 1.210(4) ?
C1B C2B . 1.389(4) ?
C1B C10B . 1.398(4) ?
C1B C11B . 1.507(4) ?
C2B C3B . 1.381(4) ?
C2B H2B . 0.93 ?
C3B C4B . 1.402(4) ?
C4B C5B . 1.389(4) ?
C4B C12B . 1.516(4) ?
C5B C10B . 1.427(4) ?
C5B C6B . 1.465(4) ?
C6B C7B . 1.358(4) ?
C7B C8B . 1.424(4) ?
C7B C15B . 1.510(5) ?
C8B C9B . 1.536(4) ?
C9B C10B . 1.465(4) ?
C11B H11D . 0.96 ?
C11B H11E . 0.96 ?
C11B H11F . 0.96 ?
C12B C13B . 1.500(5) ?
C12B C14B . 1.517(6) ?
C12B H12B . 0.98 ?
C13B H13C . 0.97 ?
C13B H13D . 0.97 ?
C14B H14D . 0.96 ?
C14B H14E . 0.96 ?
C14B H14F . 0.96 ?
C15B H15D . 0.96 ?
C15B H15E . 0.96 ?
C15B H15F . 0.96 ?

loop_
_geom_hbond_atom_site_label_D
_geom_hbond_atom_site_label_H
_geom_hbond_atom_site_label_A
_geom_hbond_site_symmetry_A
_geom_hbond_distance_DH
_geom_hbond_distance_HA
_geom_hbond_distance_DA
_geom_hbond_angle_DHA
_geom_hbond_publ_flag
O1A H1A O3A 3_555 0.82 1.97 2.785(3) 169 y
O1B H1B O3B 4_456 0.82 2.13 2.892(3) 154 y
C2A H2A O3A 3_555 0.93 2.37 3.099(4) 136 y
C2B H2B O3B 4_456 0.93 2.29 3.074(4) 141 y
C13B H13D O3A 1_555 0.97 2.43 3.311(5) 150 y
C15A H15C O3A 1_555 0.96 2.49 2.896(4) 105 n
C15B H15E O3B 1_555 0.96 2.44 2.859(4) 106 n
C13A H13A O4A 4_455 0.97 2.59 3.503(4) 156 n

loop_
_geom_torsion_atom_site_label_1
_geom_torsion_atom_site_label_2
_geom_torsion_atom_site_label_3
_geom_torsion_atom_site_label_4
_geom_torsion
C10A C1A C2A C3A -1.5(7)
C11A C1A C2A C3A 178.5(4)
C1A C2A C3A O1A 179.6(4)
C1A C2A C3A C4A 1.1(7)
O1A C3A C4A C5A -179.3(3)
C2A C3A C4A C5A -0.7(6)
O1A C3A C4A C12A -0.8(6)
C2A C3A C4A C12A 177.8(4)
C3A C4A C5A C10A 0.8(6)
C12A C4A C5A C10A -177.8(4)
C3A C4A C5A C6A 176.1(3)
C12A C4A C5A C6A -2.4(6)
C13A O2A C6A C7A -161.4(3)
C13A O2A C6A C5A 21.8(5)
C4A C5A C6A O2A 7.4(6)
C10A C5A C6A O2A -177.1(4)
C4A C5A C6A C7A -169.2(4)
C10A C5A C6A C7A 6.3(6)
O2A C6A C7A C8A 174.3(3)
C5A C6A C7A C8A -9.0(6)
O2A C6A C7A C15A -3.2(6)
C5A C6A C7A C15A 173.5(4)
C6A C7A C8A O3A -174.5(4)
C15A C7A C8A O3A 3.0(7)
C6A C7A C8A C9A 3.4(6)
C15A C7A C8A C9A -179.1(4)
O3A C8A C9A O4A 2.9(7)
C7A C8A C9A O4A -175.1(5)
O3A C8A C9A C10A -177.4(4)
C7A C8A C9A C10A 4.5(7)
C2A C1A C10A C5A 1.5(6)
C11A C1A C10A C5A -178.5(4)
C2A C1A C10A C9A -177.2(4)
C11A C1A C10A C9A 2.9(7)
C4A C5A C10A C1A -1.1(7)
C6A C5A C10A C1A -176.5(4)
C4A C5A C10A C9A 177.6(4)
C6A C5A C10A C9A 2.2(6)
O4A C9A C10A C1A -8.8(8)
C8A C9A C10A C1A 171.5(4)
O4A C9A C10A C5A 172.5(5)
C8A C9A C10A C5A -7.1(6)
C5A C4A C12A C14A 96.0(4)
C3A C4A C12A C14A -82.5(4)
C5A C4A C12A C13A -28.3(5)
C3A C4A C12A C13A 153.2(4)
C6A O2A C13A C12A -53.9(4)
C14A C12A C13A O2A -70.7(3)
C4A C12A C13A O2A 54.2(4)
C10B C1B C2B C3B 2.1(6)
C11B C1B C2B C3B -178.5(4)
C1B C2B C3B O1B 179.1(4)
C1B C2B C3B C4B -1.9(6)
O1B C3B C4B C5B 179.2(3)
C2B C3B C4B C5B 0.2(6)
O1B C3B C4B C12B -1.2(5)
C2B C3B C4B C12B 179.7(4)
C3B C4B C5B C10B 1.4(6)
C12B C4B C5B C10B -178.2(3)
C3B C4B C5B C6B -179.8(3)
C12B C4B C5B C6B 0.6(5)
C13B O2B C6B C7B -157.4(3)
C13B O2B C6B C5B 23.4(5)
C4B C5B C6B O2B 3.3(5)
C10B C5B C6B O2B -177.9(3)
C4B C5B C6B C7B -175.8(4)
C10B C5B C6B C7B 3.0(6)
O2B C6B C7B C8B 179.7(3)
C5B C6B C7B C8B -1.1(6)
O2B C6B C7B C15B 2.1(5)
C5B C6B C7B C15B -178.7(3)
C6B C7B C8B O3B -179.1(4)
C15B C7B C8B O3B -1.4(6)
C6B C7B C8B C9B -0.6(6)
C15B C7B C8B C9B 177.1(3)
O3B C8B C9B O4B -1.2(6)
C7B C8B C9B O4B -179.8(4)
O3B C8B C9B C10B 179.0(4)
C7B C8B C9B C10B 0.4(6)
C2B C1B C10B C5B -0.5(6)
C11B C1B C10B C5B -179.9(4)
C2B C1B C10B C9B -177.4(4)
C11B C1B C10B C9B 3.2(6)
C4B C5B C10B C1B -1.2(6)
C6B C5B C10B C1B 180.0(3)
C4B C5B C10B C9B 175.8(3)
C6B C5B C10B C9B -3.0(5)
O4B C9B C10B C1B -1.4(7)
C8B C9B C10B C1B 178.4(4)
O4B C9B C10B C5B -178.3(4)
C8B C9B C10B C5B 1.5(6)
C5B C4B C12B C13B -28.1(5)
C3B C4B C12B C13B 152.4(3)
C5B C4B C12B C14B 96.3(4)
C3B C4B C12B C14B -83.3(4)
C6B O2B C13B C12B -52.8(4)
C4B C12B C13B O2B 52.1(4)
C14B C12B C13B O2B -72.3(4)

loop_
_cod_related_entry_id
_cod_related_entry_database
_cod_related_entry_code
1 ChemSpider 24732061
